data_7129988
loop_
_publ_author_name
'Coles, Simon J.'
'Horton, Peter N.'
'Kimber, Patrick'
'Klooster, Wim T.'
'Liu, Pingchuan'
'Plasser, Felix'
'Smith, Martin B.'
'Tizzard, Graham J.'

_publ_section_title
;
 Reversible P--P bond cleavage at an iridium(iii) metal centre
;
_journal_name_full 'Chemical Communications'
_journal_paper_doi 10.1039/D2CC00706A
_journal_year 2022
_chemical_absolute_configuration ad
_chemical_formula_moiety 'C28 H35 Au Cl3 Ir N2 O2 P2, C Cl3 D'
_chemical_formula_sum 'C29 H35 Au Cl6 D Ir N2 O2 P2'
_chemical_formula_weight 1109.41
_space_group_crystal_system orthorhombic
_space_group_IT_number 19
_space_group_name_Hall 'P 2ac 2ab'
_space_group_name_H-M_alt 'P 21 21 21'
_atom_sites_solution_hydrogens geom
_atom_sites_solution_primary dual
_audit_creation_date 2022-02-09
_audit_creation_method
;
Olex2 1.5
(compiled 2021.12.09 svn.r5202d8cf for OlexSys, GUI svn.r6439)
;
_audit_update_record
;
2022-04-05 deposited with the CCDC.	2022-04-08 downloaded from the CCDC.
;
_cell_angle_alpha 90
_cell_angle_beta 90
_cell_angle_gamma 90
_cell_formula_units_Z 4
_cell_length_a 13.6870(2)
_cell_length_b 15.3847(3)
_cell_length_c 16.7249(3)
_cell_measurement_reflns_used 23356
_cell_measurement_temperature 100(2)
_cell_measurement_theta_max 31.9500
_cell_measurement_theta_min 1.9220
_cell_volume 3521.77(11)
_computing_cell_refinement 'CrysAlisPro 1.171.41.123a (Rigaku OD, 2022)'
_computing_data_collection 'CrysAlisPro 1.171.41.123a (Rigaku OD, 2022)'
_computing_data_reduction 'CrysAlisPro 1.171.41.123a (Rigaku OD, 2022)'
_computing_molecular_graphics 'Olex2 1.5 (Dolomanov et al., 2009)'
_computing_publication_material 'Olex2 1.5 (Dolomanov et al., 2009)'
_computing_structure_refinement 'SHELXL 2018/3 (Sheldrick, 2015)'
_computing_structure_solution 'SHELXT  (Sheldrick, 2015)'
_diffrn_ambient_temperature 100(2)
_diffrn_detector 'hybrid pixel array detector'
_diffrn_detector_area_resol_mean 10
_diffrn_detector_dtime 0.000
_diffrn_detector_type 'Rigaku, HyPix 6000HE'
_diffrn_measured_fraction_theta_full 0.999
_diffrn_measured_fraction_theta_max 0.999
_diffrn_measurement_details
;
List of Runs (angles in degrees, time in seconds):

  # Type    Start    End  Width  t~exp~   \w     \q     \k     \f   Frames
#--------------------------------------------------------------------------
  1  \w    -84.00  36.00   0.50    2.00    --    5.00 -54.00 142.00  240
  2  \w    -45.00  76.00   0.50    2.00    --  -13.40  54.00 -73.00  242
  3  \w    -45.00  61.00   0.50    2.00    --  -13.40  57.00  60.00  212
  4  \w    -38.00  62.00   0.50    2.00    --  -13.40  38.00   0.00  200
;
_diffrn_measurement_device 'four-circle diffractometer'
_diffrn_measurement_device_details 'Rigaku, AFC12 \k goniometer'
_diffrn_measurement_device_type
;
Rigaku FRE+ diffractometer with Arc)Sec VHF Varimax confocal mirrors, an AFC12 goniometer and HyPix 6000HE detector
;
_diffrn_measurement_method 'profile data from \w-scans'
_diffrn_measurement_specimen_support 'MiTeGen MicroLoop'
_diffrn_orient_matrix_type 'CrysAlisPro convention (1999,Acta A55,543-557)'
_diffrn_orient_matrix_UB_11 -0.0435344000
_diffrn_orient_matrix_UB_12 -0.0015516000
_diffrn_orient_matrix_UB_13 0.0229760000
_diffrn_orient_matrix_UB_21 0.0143426000
_diffrn_orient_matrix_UB_22 -0.0408327000
_diffrn_orient_matrix_UB_23 0.0158251000
_diffrn_orient_matrix_UB_31 0.0241680000
_diffrn_orient_matrix_UB_32 0.0213731000
_diffrn_orient_matrix_UB_33 0.0319357000
_diffrn_radiation_collimation 0.2
_diffrn_radiation_monochromator 'Confocal mirrors, Arc)Sec VHF Varimax'
_diffrn_radiation_probe x-ray
_diffrn_radiation_type 'Mo K\a'
_diffrn_radiation_wavelength 0.71075
_diffrn_radiation_xray_symbol K-L~3~
_diffrn_reflns_av_R_equivalents 0.0441
_diffrn_reflns_av_unetI/netI 0.0339
_diffrn_reflns_Laue_measured_fraction_full 0.999
_diffrn_reflns_Laue_measured_fraction_max 0.999
_diffrn_reflns_limit_h_max 16
_diffrn_reflns_limit_h_min -17
_diffrn_reflns_limit_k_max 19
_diffrn_reflns_limit_k_min -19
_diffrn_reflns_limit_l_max 21
_diffrn_reflns_limit_l_min -16
_diffrn_reflns_number 46521
_diffrn_reflns_point_group_measured_fraction_full 1.000
_diffrn_reflns_point_group_measured_fraction_max 1.000
_diffrn_reflns_theta_full 25.242
_diffrn_reflns_theta_max 27.482
_diffrn_reflns_theta_min 2.335
_diffrn_source 'Rotating Anode'
_diffrn_source_current 55.0
_diffrn_source_power 2.475
_diffrn_source_target Mo
_diffrn_source_type 'Rigaku FRE+'
_diffrn_source_voltage 45.0
_exptl_absorpt_coefficient_mu 8.513
_exptl_absorpt_correction_T_max 1.000
_exptl_absorpt_correction_T_min 0.341
_exptl_absorpt_correction_type gaussian
_exptl_absorpt_process_details
;
CrysAlisPro 1.171.41.123a (Rigaku Oxford Diffraction, 2022)
Numerical absorption correction based on gaussian integration over
a multifaceted crystal model
Empirical absorption correction using spherical harmonics,
implemented in SCALE3 ABSPACK scaling algorithm.
;
_exptl_crystal_colour yellow
_exptl_crystal_colour_primary yellow
_exptl_crystal_density_diffrn 2.092
_exptl_crystal_description block
_exptl_crystal_F_000 2112
_exptl_crystal_size_max 0.16
_exptl_crystal_size_mid 0.021
_exptl_crystal_size_min 0.013
_exptl_crystal_size_rad 0.400
_refine_diff_density_max 3.288
_refine_diff_density_min -1.278
_refine_diff_density_rms 0.153
_refine_ls_abs_structure_details
;
 Flack x determined using 3142 quotients [(I+)-(I-)]/[(I+)+(I-)]
 (Parsons, Flack and Wagner, Acta Cryst. B69 (2013) 249-259).
;
_refine_ls_abs_structure_Flack -0.013(2)
_refine_ls_extinction_method none
_refine_ls_goodness_of_fit_ref 1.042
_refine_ls_hydrogen_treatment constr
_refine_ls_matrix_type full
_refine_ls_number_parameters 414
_refine_ls_number_reflns 8067
_refine_ls_number_restraints 30
_refine_ls_restrained_S_all 1.049
_refine_ls_R_factor_all 0.0340
_refine_ls_R_factor_gt 0.0294
_refine_ls_shift/su_max 0.001
_refine_ls_shift/su_mean 0.000
_refine_ls_structure_factor_coef Fsqd
_refine_ls_weighting_details 'w=1/[\s^2^(Fo^2^)+(0.0320P)^2^+9.7987P] where P=(Fo^2^+2Fc^2^)/3'
_refine_ls_weighting_scheme calc
_refine_ls_wR_factor_gt 0.0638
_refine_ls_wR_factor_ref 0.0656
_reflns_Friedel_coverage 0.802
_reflns_Friedel_fraction_full 1.000
_reflns_Friedel_fraction_max 1.000
_reflns_number_gt 7524
_reflns_number_total 8067
_reflns_threshold_expression 'I > 2\s(I)'
_cod_data_source_file d2cc00706a2.cif
_cod_data_source_block 3-CDCl3
_cod_database_code 7129988
_shelx_shelxl_version_number 2018/3
_chemical_oxdiff_formula 'C29 H35 Au Cl6 D Ir N2 O2 P2'
_chemical_oxdiff_usercomment ms2828
_shelx_space_group_comment
;
The symmetry employed for this shelxl refinement is uniquely defined
by the following loop, which should always be used as a source of
symmetry information in preference to the above space-group names.
They are only intended as comments.
;
_shelx_estimated_absorpt_t_max 0.897
_shelx_estimated_absorpt_t_min 0.343
_olex2_refinement_description
;
1. Fixed Uiso
 At 1.2 times of:
  All C(H) groups, All C(H,H) groups
 At 1.5 times of:
  All C(H,H,H) groups
2. Restrained distances
 Cl5A-C29 \\sim Cl5B-C29
 with sigma of 0.02
 Cl6A-C29 \\sim Cl6B-C29
 with sigma of 0.02
3. Rigid body (RIGU) restrains
 Cl4, C29, Cl5A, Cl6A, Cl5B, Cl6B
 with sigma for 1-2 distances of 0.001 and sigma for 1-3 distances of 0.001
4. Others
 Sof(D29A)=Sof(Cl5B)=Sof(Cl6B)=1-FVAR(1)
 Sof(D29)=Sof(Cl5A)=Sof(Cl6A)=FVAR(1)
5.a Ternary CH refined with riding coordinates:
 C1(H1), C29(D29), C29(D29A)
5.b Secondary CH2 refined with riding coordinates:
 C2(H2A,H2B), C10(H10A,H10B), C11(H11A,H11B)
5.c Aromatic/amide H refined with riding coordinates:
 C4(H4), C5(H5), C7(H7), C8(H8), C14(H14), C16(H16), C17(H17)
5.d Idealised Me refined as rotating group:
 C9(H9A,H9B,H9C), C18(H18A,H18B,H18C), C24(H24A,H24B,H24C), C25(H25A,H25B,
 H25C), C26(H26A,H26B,H26C), C27(H27A,H27B,H27C), C28(H28A,H28B,H28C)
;
_olex2_submission_special_instructions 'No special instructions were received'
_oxdiff_exptl_absorpt_empirical_details
;
Empirical correction (ABSPACK) includes:
- Absorption correction using spherical harmonics
- Frame scaling
- Detector area scaling
;
_oxdiff_exptl_absorpt_empirical_full_max 2.776
_oxdiff_exptl_absorpt_empirical_full_min 0.406

loop_
_space_group_symop_operation_xyz
'x, y, z'
'-x+1/2, -y, z+1/2'
'-x, y+1/2, -z+1/2'
'x+1/2, -y+1/2, -z'

loop_
_atom_site_label
_atom_site_type_symbol
_atom_site_fract_x
_atom_site_fract_y
_atom_site_fract_z
_atom_site_U_iso_or_equiv
_atom_site_adp_type
_atom_site_occupancy
_atom_site_site_symmetry_order
_atom_site_calc_flag
_atom_site_refinement_flags_posn
_atom_site_refinement_flags_adp
_atom_site_refinement_flags_occupancy
_atom_site_disorder_assembly
_atom_site_disorder_group
Au1 Au 0.44985(2) 0.49053(2) 0.92993(2) 0.01958(8) Uani 1 1 d . . . . .
Ir1 Ir 0.29881(2) 0.67576(2) 0.82208(2) 0.01662(8) Uani 1 1 d . . . . .
Cl1 Cl 0.34325(16) 0.87701(14) 0.70705(12) 0.0228(4) Uani 1 1 d . . . . .
Cl2 Cl 0.28322(17) 0.75088(16) 0.94744(12) 0.0294(5) Uani 1 1 d . . . . .
Cl3 Cl 0.45316(18) 0.35823(14) 0.99420(12) 0.0267(4) Uani 1 1 d . . . . .
P1 P 0.40019(16) 0.77751(14) 0.77542(12) 0.0161(4) Uani 1 1 d . . . . .
P2 P 0.44740(17) 0.61662(14) 0.86236(11) 0.0162(4) Uani 1 1 d . . . . .
O1 O 0.6439(5) 0.5193(5) 0.4083(4) 0.0344(16) Uani 1 1 d . . . . .
O2 O 0.8494(5) 0.7537(5) 0.6490(4) 0.0395(18) Uani 1 1 d . . . . .
N1 N 0.4943(5) 0.6423(5) 0.7003(4) 0.0157(14) Uani 1 1 d . . . . .
N2 N 0.5524(6) 0.7756(5) 0.8768(4) 0.0211(15) Uani 1 1 d . . . . .
C1 C 0.5013(6) 0.7376(5) 0.7090(5) 0.0162(16) Uani 1 1 d . . . . .
H1 H 0.491330 0.763202 0.655935 0.019 Uiso 1 1 calc R U . . .
C2 C 0.5212(6) 0.5930(6) 0.7717(5) 0.0183(17) Uani 1 1 d . . . . .
H2A H 0.589235 0.604710 0.783802 0.022 Uiso 1 1 calc R U . . .
H2B H 0.515518 0.531558 0.759726 0.022 Uiso 1 1 calc R U . . .
C3 C 0.5372(6) 0.6091(5) 0.6274(5) 0.0171(17) Uani 1 1 d . . . . .
C4 C 0.6110(7) 0.5478(6) 0.6262(5) 0.0232(19) Uani 1 1 d . . . . .
H4 H 0.636861 0.527506 0.674101 0.028 Uiso 1 1 calc R U . . .
C5 C 0.6471(7) 0.5162(6) 0.5542(5) 0.0239(18) Uani 1 1 d . . . . .
H5 H 0.695058 0.473366 0.554792 0.029 Uiso 1 1 calc R U . . .
C6 C 0.6133(7) 0.5469(6) 0.4818(5) 0.025(2) Uani 1 1 d . . . . .
C7 C 0.5394(7) 0.6103(6) 0.4822(5) 0.0230(19) Uani 1 1 d . . . . .
H7 H 0.515388 0.632150 0.434279 0.028 Uiso 1 1 calc R U . . .
C8 C 0.5030(6) 0.6398(6) 0.5534(5) 0.0202(18) Uani 1 1 d . . . . .
H8 H 0.453953 0.681681 0.552851 0.024 Uiso 1 1 calc R U . . .
C9 C 0.7208(8) 0.4581(7) 0.4070(6) 0.040(3) Uani 1 1 d . . . . .
H9A H 0.733900 0.441124 0.352844 0.059 Uiso 1 1 calc R U . . .
H9B H 0.702488 0.407852 0.437628 0.059 Uiso 1 1 calc R U . . .
H9C H 0.778433 0.483658 0.429831 0.059 Uiso 1 1 calc R U . . .
C10 C 0.4729(6) 0.8330(6) 0.8520(5) 0.0200(17) Uani 1 1 d . . . . .
H10A H 0.499294 0.886684 0.830637 0.024 Uiso 1 1 calc R U . . .
H10B H 0.432050 0.847086 0.897632 0.024 Uiso 1 1 calc R U . . .
C11 C 0.5244(6) 0.6965(5) 0.9188(5) 0.0202(18) Uani 1 1 d . . . . .
H11A H 0.489160 0.713053 0.966777 0.024 Uiso 1 1 calc R U . . .
H11B H 0.583547 0.667040 0.935674 0.024 Uiso 1 1 calc R U . . .
C12 C 0.6267(6) 0.7670(5) 0.8168(5) 0.0204(17) Uani 1 1 d . . . . .
C13 C 0.6029(6) 0.7623(5) 0.7363(5) 0.0172(17) Uani 1 1 d . . . . .
C14 C 0.6777(6) 0.7607(6) 0.6779(6) 0.0252(19) Uani 1 1 d . . . . .
H14 H 0.661878 0.761077 0.623837 0.030 Uiso 1 1 calc R U . . .
C15 C 0.7735(7) 0.7588(7) 0.7014(6) 0.029(2) Uani 1 1 d . . . . .
C16 C 0.7979(8) 0.7606(6) 0.7833(6) 0.030(2) Uani 1 1 d . . . . .
H16 H 0.862875 0.756793 0.799106 0.036 Uiso 1 1 calc R U . . .
C17 C 0.7247(7) 0.7680(6) 0.8400(5) 0.026(2) Uani 1 1 d . . . . .
H17 H 0.740870 0.773755 0.893778 0.031 Uiso 1 1 calc R U . . .
C18 C 0.8242(7) 0.7369(8) 0.5675(6) 0.039(3) Uani 1 1 d . . . . .
H18A H 0.882480 0.726003 0.537233 0.059 Uiso 1 1 calc R U . . .
H18B H 0.790854 0.786447 0.545710 0.059 Uiso 1 1 calc R U . . .
H18C H 0.782199 0.686997 0.564865 0.059 Uiso 1 1 calc R U . . .
C19 C 0.2511(6) 0.5594(6) 0.7574(5) 0.0234(19) Uani 1 1 d . . . . .
C20 C 0.2272(6) 0.6338(6) 0.7116(6) 0.025(2) Uani 1 1 d . . . . .
C21 C 0.1562(6) 0.6842(7) 0.7555(5) 0.0250(19) Uani 1 1 d . . . . .
C22 C 0.1374(6) 0.6386(6) 0.8288(5) 0.0249(19) Uani 1 1 d . . . . .
C23 C 0.1963(6) 0.5622(6) 0.8311(5) 0.0244(18) Uani 1 1 d . . . . .
C24 C 0.3127(7) 0.4833(6) 0.7311(6) 0.030(2) Uani 1 1 d . . . . .
H24A H 0.359632 0.502461 0.692246 0.045 Uiso 1 1 calc R U . . .
H24B H 0.271544 0.439597 0.707907 0.045 Uiso 1 1 calc R U . . .
H24C H 0.346264 0.459521 0.776543 0.045 Uiso 1 1 calc R U . . .
C25 C 0.2584(7) 0.6507(7) 0.6268(5) 0.030(2) Uani 1 1 d . . . . .
H25A H 0.271644 0.711523 0.619964 0.045 Uiso 1 1 calc R U . . .
H25B H 0.207203 0.633423 0.590918 0.045 Uiso 1 1 calc R U . . .
H25C H 0.316430 0.617878 0.615236 0.045 Uiso 1 1 calc R U . . .
C26 C 0.1026(7) 0.7616(7) 0.7243(6) 0.033(2) Uani 1 1 d . . . . .
H26A H 0.086461 0.799571 0.767914 0.050 Uiso 1 1 calc R U . . .
H26B H 0.043756 0.743066 0.698180 0.050 Uiso 1 1 calc R U . . .
H26C H 0.143208 0.792072 0.686786 0.050 Uiso 1 1 calc R U . . .
C27 C 0.0670(7) 0.6667(8) 0.8918(6) 0.038(3) Uani 1 1 d . . . . .
H27A H 0.099122 0.667132 0.942826 0.058 Uiso 1 1 calc R U . . .
H27B H 0.012875 0.626988 0.893423 0.058 Uiso 1 1 calc R U . . .
H27C H 0.043551 0.724032 0.879754 0.058 Uiso 1 1 calc R U . . .
C28 C 0.1929(8) 0.4923(7) 0.8934(6) 0.039(2) Uani 1 1 d . . . . .
H28A H 0.256140 0.465870 0.898188 0.059 Uiso 1 1 calc R U . . .
H28B H 0.145858 0.449068 0.878141 0.059 Uiso 1 1 calc R U . . .
H28C H 0.174396 0.517186 0.943823 0.059 Uiso 1 1 calc R U . . .
Cl4 Cl 0.8811(2) 0.4172(3) 0.60248(17) 0.0531(8) Uani 1 1 d . . . . .
C29 C 0.9672(8) 0.4921(9) 0.6405(6) 0.048(3) Uani 1 1 d D . . . .
D29 D 0.967102 0.545549 0.608581 0.057 Uiso 0.69(2) 1 calc R U P A 1
D29A D 0.988911 0.529947 0.596818 0.057 Uiso 0.31(2) 1 calc R U P A 2
Cl5A Cl 1.0826(4) 0.4404(6) 0.6353(5) 0.063(2) Uani 0.69(2) 1 d D . P A 1
Cl6A Cl 0.9429(8) 0.5154(7) 0.7414(3) 0.083(4) Uani 0.69(2) 1 d D . P A 1
Cl5B Cl 1.0630(16) 0.4481(11) 0.682(2) 0.108(10) Uani 0.31(2) 1 d D . P A 2
Cl6B Cl 0.8942(14) 0.5563(13) 0.7106(12) 0.079(6) Uani 0.31(2) 1 d D . P A 2

loop_
_atom_site_aniso_label
_atom_site_aniso_U_11
_atom_site_aniso_U_22
_atom_site_aniso_U_33
_atom_site_aniso_U_23
_atom_site_aniso_U_13
_atom_site_aniso_U_12
Au1 0.02359(16) 0.01602(18) 0.01913(14) 0.00338(12) 0.00131(12) 0.00116(14)
Ir1 0.01761(14) 0.01386(17) 0.01839(14) -0.00006(12) 0.00260(12) 0.00169(13)
Cl1 0.0279(11) 0.0140(11) 0.0265(10) 0.0007(8) -0.0051(8) 0.0049(9)
Cl2 0.0371(13) 0.0299(13) 0.0212(10) -0.0059(8) 0.0081(9) 0.0029(10)
Cl3 0.0372(12) 0.0181(11) 0.0248(10) 0.0040(8) -0.0002(9) 0.0023(10)
P1 0.0187(10) 0.0129(11) 0.0166(10) 0.0006(8) -0.0008(8) 0.0006(9)
P2 0.0189(10) 0.0126(11) 0.0171(9) 0.0026(7) 0.0008(8) 0.0000(9)
O1 0.046(4) 0.028(4) 0.029(3) -0.005(3) 0.013(3) 0.005(3)
O2 0.021(3) 0.053(5) 0.044(4) 0.014(4) 0.005(3) 0.002(4)
N1 0.019(3) 0.011(4) 0.018(3) 0.004(3) 0.001(2) 0.002(3)
N2 0.028(4) 0.019(4) 0.017(3) 0.004(3) -0.004(3) 0.000(3)
C1 0.017(4) 0.013(4) 0.018(4) 0.005(3) 0.001(3) -0.001(3)
C2 0.019(4) 0.015(5) 0.021(4) 0.001(3) -0.001(3) 0.003(3)
C3 0.018(4) 0.016(4) 0.018(4) -0.001(3) 0.006(3) 0.002(3)
C4 0.029(5) 0.016(5) 0.025(4) 0.006(3) 0.000(4) 0.006(4)
C5 0.028(4) 0.014(5) 0.029(4) 0.002(3) 0.012(3) 0.005(4)
C6 0.028(5) 0.024(5) 0.023(4) 0.001(4) 0.011(4) 0.003(4)
C7 0.027(5) 0.019(5) 0.022(4) 0.001(3) -0.001(4) -0.007(4)
C8 0.025(4) 0.012(4) 0.024(4) 0.001(3) -0.004(3) -0.001(3)
C9 0.053(7) 0.036(7) 0.030(5) 0.000(4) 0.019(5) 0.009(5)
C10 0.029(5) 0.011(4) 0.020(4) -0.002(3) -0.002(3) 0.001(4)
C11 0.026(4) 0.016(5) 0.018(4) 0.004(3) -0.002(3) -0.001(3)
C12 0.028(5) 0.009(4) 0.025(4) 0.005(3) -0.002(4) -0.001(3)
C13 0.021(4) 0.008(4) 0.023(4) 0.005(3) -0.003(3) -0.002(3)
C14 0.028(5) 0.025(5) 0.022(4) 0.007(4) -0.001(4) 0.003(4)
C15 0.025(5) 0.025(6) 0.037(5) 0.005(4) 0.002(4) 0.001(4)
C16 0.024(5) 0.023(5) 0.043(5) 0.012(4) -0.010(4) -0.003(4)
C17 0.026(5) 0.021(5) 0.030(5) 0.007(4) -0.014(4) -0.002(4)
C18 0.036(6) 0.046(7) 0.036(5) 0.010(5) 0.015(4) 0.008(5)
C19 0.022(5) 0.020(5) 0.028(5) -0.006(4) -0.005(3) -0.001(4)
C20 0.014(4) 0.022(5) 0.038(5) -0.011(4) -0.001(3) -0.002(3)
C21 0.019(4) 0.026(5) 0.030(4) -0.002(4) -0.001(3) -0.001(4)
C22 0.017(4) 0.030(5) 0.028(4) 0.000(4) -0.002(3) -0.005(4)
C23 0.014(4) 0.020(5) 0.039(5) 0.000(4) 0.008(4) 0.008(4)
C24 0.027(5) 0.019(5) 0.045(5) -0.014(4) -0.003(4) -0.001(4)
C25 0.020(4) 0.038(6) 0.031(5) -0.006(4) 0.000(4) -0.003(4)
C26 0.021(5) 0.036(6) 0.043(6) 0.010(5) 0.000(4) 0.009(4)
C27 0.019(5) 0.047(7) 0.049(6) 0.000(5) 0.005(4) 0.005(5)
C28 0.028(5) 0.029(6) 0.060(6) 0.014(5) 0.015(5) -0.008(5)
Cl4 0.0413(15) 0.076(2) 0.0424(15) -0.0125(15) -0.0095(12) -0.0006(15)
C29 0.047(6) 0.057(6) 0.039(5) 0.006(5) -0.004(4) -0.003(6)
Cl5A 0.042(3) 0.074(5) 0.072(4) 0.032(3) -0.023(2) -0.005(2)
Cl6A 0.123(7) 0.093(6) 0.034(3) -0.019(3) 0.013(3) -0.053(5)
Cl5B 0.072(9) 0.052(8) 0.20(2) -0.008(12) -0.082(13) -0.008(7)
Cl6B 0.103(11) 0.081(10) 0.054(9) -0.027(7) 0.007(8) 0.001(8)

loop_
_atom_type_symbol
_atom_type_description
_atom_type_scat_dispersion_real
_atom_type_scat_dispersion_imag
_atom_type_scat_source
C C 0.0033 0.0016 'International Tables Vol C Tables 4.2.6.8 and 6.1.1.4'
H H 0.0000 0.0000 'International Tables Vol C Tables 4.2.6.8 and 6.1.1.4'
Au Au -2.0133 8.8022 'International Tables Vol C Tables 4.2.6.8 and 6.1.1.4'
Cl Cl 0.1484 0.1585 'International Tables Vol C Tables 4.2.6.8 and 6.1.1.4'
D D 0.0000 0.0000 'International Tables Vol C Tables 4.2.6.8 and 6.1.1.4'
Ir Ir -1.4442 7.9887 'International Tables Vol C Tables 4.2.6.8 and 6.1.1.4'
N N 0.0061 0.0033 'International Tables Vol C Tables 4.2.6.8 and 6.1.1.4'
O O 0.0106 0.0060 'International Tables Vol C Tables 4.2.6.8 and 6.1.1.4'
P P 0.1023 0.0942 'International Tables Vol C Tables 4.2.6.8 and 6.1.1.4'

loop_
_exptl_crystal_face_index_h
_exptl_crystal_face_index_k
_exptl_crystal_face_index_l
_exptl_crystal_face_perp_dist
-1 -1 -5 0.0144
-5 4 1 0.0014
5 -4 -1 0.0112
3 3 5 0.0378
-3 -5 1 0.0858
3 5 -2 0.0723
1 1 5 0.0063

loop_
_geom_angle_atom_site_label_1
_geom_angle_atom_site_label_2
_geom_angle_atom_site_label_3
_geom_angle
_geom_angle_site_symmetry_1
_geom_angle_site_symmetry_3
_geom_angle_publ_flag
P2 Au1 Cl3 177.60(8) . . ?
P1 Ir1 Cl2 91.32(8) . . ?
P1 Ir1 P2 80.34(8) . . ?
P1 Ir1 C21 109.0(3) . . ?
P1 Ir1 C22 142.5(2) . . ?
P1 Ir1 C23 163.1(2) . . ?
P2 Ir1 Cl2 90.75(8) . . ?
C19 Ir1 Cl2 142.9(3) . . ?
C19 Ir1 P1 125.8(3) . . ?
C19 Ir1 P2 94.8(2) . . ?
C19 Ir1 C21 62.9(4) . . ?
C19 Ir1 C22 62.1(3) . . ?
C19 Ir1 C23 37.9(3) . . ?
C20 Ir1 Cl2 147.0(2) . . ?
C20 Ir1 P1 101.0(3) . . ?
C20 Ir1 P2 121.3(2) . . ?
C20 Ir1 C19 37.7(3) . . ?
C20 Ir1 C21 37.9(3) . . ?
C20 Ir1 C22 62.3(3) . . ?
C20 Ir1 C23 63.1(3) . . ?
C21 Ir1 Cl2 109.1(2) . . ?
C21 Ir1 P2 157.4(3) . . ?
C21 Ir1 C22 36.9(3) . . ?
C22 Ir1 Cl2 89.5(2) . . ?
C22 Ir1 P2 137.1(2) . . ?
C23 Ir1 Cl2 105.1(2) . . ?
C23 Ir1 P2 102.8(2) . . ?
C23 Ir1 C21 62.4(3) . . ?
C23 Ir1 C22 36.7(3) . . ?
Cl1 P1 Ir1 118.63(12) . . ?
C1 P1 Ir1 115.8(3) . . ?
C1 P1 Cl1 101.1(3) . . ?
C10 P1 Ir1 114.8(3) . . ?
C10 P1 Cl1 104.3(3) . . ?
C10 P1 C1 99.6(4) . . ?
Au1 P2 Ir1 119.76(10) . . ?
C2 P2 Au1 103.5(3) . . ?
C2 P2 Ir1 108.4(3) . . ?
C2 P2 C11 103.5(4) . . ?
C11 P2 Au1 107.7(3) . . ?
C11 P2 Ir1 112.4(3) . . ?
C6 O1 C9 116.6(7) . . ?
C15 O2 C18 116.1(8) . . ?
C2 N1 C1 114.7(7) . . ?
C3 N1 C1 114.0(6) . . ?
C3 N1 C2 113.8(7) . . ?
C11 N2 C10 116.4(7) . . ?
C12 N2 C10 112.6(6) . . ?
C12 N2 C11 116.6(7) . . ?
P1 C1 H1 107.5 . . ?
N1 C1 P1 109.6(5) . . ?
N1 C1 H1 107.5 . . ?
N1 C1 C13 109.8(7) . . ?
C13 C1 P1 114.6(6) . . ?
C13 C1 H1 107.5 . . ?
P2 C2 H2A 108.4 . . ?
P2 C2 H2B 108.4 . . ?
N1 C2 P2 115.4(6) . . ?
N1 C2 H2A 108.4 . . ?
N1 C2 H2B 108.4 . . ?
H2A C2 H2B 107.5 . . ?
C4 C3 N1 123.4(7) . . ?
C4 C3 C8 117.5(7) . . ?
C8 C3 N1 119.2(7) . . ?
C3 C4 H4 119.6 . . ?
C3 C4 C5 120.7(8) . . ?
C5 C4 H4 119.6 . . ?
C4 C5 H5 119.3 . . ?
C6 C5 C4 121.4(8) . . ?
C6 C5 H5 119.3 . . ?
O1 C6 C5 125.5(8) . . ?
O1 C6 C7 116.1(8) . . ?
C5 C6 C7 118.4(8) . . ?
C6 C7 H7 120.1 . . ?
C8 C7 C6 119.8(8) . . ?
C8 C7 H7 120.1 . . ?
C3 C8 H8 118.9 . . ?
C7 C8 C3 122.2(8) . . ?
C7 C8 H8 118.9 . . ?
O1 C9 H9A 109.5 . . ?
O1 C9 H9B 109.5 . . ?
O1 C9 H9C 109.5 . . ?
H9A C9 H9B 109.5 . . ?
H9A C9 H9C 109.5 . . ?
H9B C9 H9C 109.5 . . ?
P1 C10 H10A 109.9 . . ?
P1 C10 H10B 109.9 . . ?
N2 C10 P1 108.7(6) . . ?
N2 C10 H10A 109.9 . . ?
N2 C10 H10B 109.9 . . ?
H10A C10 H10B 108.3 . . ?
P2 C11 H11A 108.1 . . ?
P2 C11 H11B 108.1 . . ?
N2 C11 P2 117.0(6) . . ?
N2 C11 H11A 108.1 . . ?
N2 C11 H11B 108.1 . . ?
H11A C11 H11B 107.3 . . ?
C13 C12 N2 121.2(8) . . ?
C13 C12 C17 119.7(8) . . ?
C17 C12 N2 119.0(8) . . ?
C12 C13 C1 121.5(7) . . ?
C12 C13 C14 120.0(8) . . ?
C14 C13 C1 116.9(7) . . ?
C13 C14 H14 120.2 . . ?
C15 C14 C13 119.7(8) . . ?
C15 C14 H14 120.2 . . ?
O2 C15 C14 123.1(9) . . ?
O2 C15 C16 116.5(9) . . ?
C14 C15 C16 120.3(9) . . ?
C15 C16 H16 120.1 . . ?
C17 C16 C15 119.8(9) . . ?
C17 C16 H16 120.1 . . ?
C12 C17 H17 119.9 . . ?
C16 C17 C12 120.2(8) . . ?
C16 C17 H17 119.9 . . ?
O2 C18 H18A 109.5 . . ?
O2 C18 H18B 109.5 . . ?
O2 C18 H18C 109.5 . . ?
H18A C18 H18B 109.5 . . ?
H18A C18 H18C 109.5 . . ?
H18B C18 H18C 109.5 . . ?
C20 C19 Ir1 71.1(5) . . ?
C20 C19 C23 108.5(8) . . ?
C20 C19 C24 126.8(8) . . ?
C23 C19 Ir1 73.1(5) . . ?
C23 C19 C24 124.2(9) . . ?
C24 C19 Ir1 127.7(6) . . ?
C19 C20 Ir1 71.2(5) . . ?
C19 C20 C21 108.4(8) . . ?
C19 C20 C25 125.7(8) . . ?
C21 C20 Ir1 73.4(5) . . ?
C21 C20 C25 125.3(9) . . ?
C25 C20 Ir1 128.2(6) . . ?
C20 C21 Ir1 68.7(5) . . ?
C20 C21 C26 125.6(9) . . ?
C22 C21 Ir1 72.8(5) . . ?
C22 C21 C20 107.0(9) . . ?
C22 C21 C26 126.9(8) . . ?
C26 C21 Ir1 130.1(7) . . ?
C21 C22 Ir1 70.3(5) . . ?
C21 C22 C27 125.3(9) . . ?
C23 C22 Ir1 70.2(5) . . ?
C23 C22 C21 108.9(8) . . ?
C23 C22 C27 125.8(9) . . ?
C27 C22 Ir1 125.9(7) . . ?
C19 C23 Ir1 69.0(5) . . ?
C19 C23 C28 126.1(8) . . ?
C22 C23 Ir1 73.2(5) . . ?
C22 C23 C19 107.2(8) . . ?
C22 C23 C28 126.3(8) . . ?
C28 C23 Ir1 128.7(7) . . ?
C19 C24 H24A 109.5 . . ?
C19 C24 H24B 109.5 . . ?
C19 C24 H24C 109.5 . . ?
H24A C24 H24B 109.5 . . ?
H24A C24 H24C 109.5 . . ?
H24B C24 H24C 109.5 . . ?
C20 C25 H25A 109.5 . . ?
C20 C25 H25B 109.5 . . ?
C20 C25 H25C 109.5 . . ?
H25A C25 H25B 109.5 . . ?
H25A C25 H25C 109.5 . . ?
H25B C25 H25C 109.5 . . ?
C21 C26 H26A 109.5 . . ?
C21 C26 H26B 109.5 . . ?
C21 C26 H26C 109.5 . . ?
H26A C26 H26B 109.5 . . ?
H26A C26 H26C 109.5 . . ?
H26B C26 H26C 109.5 . . ?
C22 C27 H27A 109.5 . . ?
C22 C27 H27B 109.5 . . ?
C22 C27 H27C 109.5 . . ?
H27A C27 H27B 109.5 . . ?
H27A C27 H27C 109.5 . . ?
H27B C27 H27C 109.5 . . ?
C23 C28 H28A 109.5 . . ?
C23 C28 H28B 109.5 . . ?
C23 C28 H28C 109.5 . . ?
H28A C28 H28B 109.5 . . ?
H28A C28 H28C 109.5 . . ?
H28B C28 H28C 109.5 . . ?
Cl4 C29 D29 110.6 . . ?
Cl4 C29 D29A 108.8 . . ?
Cl4 C29 Cl5A 106.5(8) . . ?
Cl4 C29 Cl6B 102.7(8) . . ?
Cl5A C29 D29 110.6 . . ?
Cl6A C29 Cl4 110.6(7) . . ?
Cl6A C29 D29 110.6 . . ?
Cl6A C29 Cl5A 107.9(7) . . ?
Cl5B C29 Cl4 114.8(10) . . ?
Cl5B C29 D29A 108.8 . . ?
Cl5B C29 Cl6B 112.7(12) . . ?
Cl6B C29 D29A 108.8 . . ?

loop_
_geom_bond_atom_site_label_1
_geom_bond_atom_site_label_2
_geom_bond_distance
_geom_bond_site_symmetry_2
_geom_bond_publ_flag
Au1 Cl3 2.302(2) . ?
Au1 P2 2.245(2) . ?
Ir1 Cl2 2.403(2) . ?
Ir1 P1 2.233(2) . ?
Ir1 P2 2.328(2) . ?
Ir1 C19 2.191(9) . ?
Ir1 C20 2.189(9) . ?
Ir1 C21 2.251(9) . ?
Ir1 C22 2.285(8) . ?
Ir1 C23 2.245(9) . ?
Cl1 P1 2.063(3) . ?
P1 C1 1.879(8) . ?
P1 C10 1.833(8) . ?
P2 C2 1.857(9) . ?
P2 C11 1.873(9) . ?
O1 C6 1.367(10) . ?
O1 C9 1.413(13) . ?
O2 C15 1.362(11) . ?
O2 C18 1.430(13) . ?
N1 C1 1.477(11) . ?
N1 C2 1.462(10) . ?
N1 C3 1.447(10) . ?
N2 C10 1.462(11) . ?
N2 C11 1.457(10) . ?
N2 C12 1.434(11) . ?
C1 H1 0.9800 . ?
C1 C13 1.512(11) . ?
C2 H2A 0.9700 . ?
C2 H2B 0.9700 . ?
C3 C4 1.382(12) . ?
C3 C8 1.404(11) . ?
C4 H4 0.9300 . ?
C4 C5 1.389(12) . ?
C5 H5 0.9300 . ?
C5 C6 1.379(12) . ?
C6 C7 1.404(13) . ?
C7 H7 0.9300 . ?
C7 C8 1.369(12) . ?
C8 H8 0.9300 . ?
C9 H9A 0.9600 . ?
C9 H9B 0.9600 . ?
C9 H9C 0.9600 . ?
C10 H10A 0.9700 . ?
C10 H10B 0.9700 . ?
C11 H11A 0.9700 . ?
C11 H11B 0.9700 . ?
C12 C13 1.387(12) . ?
C12 C17 1.397(12) . ?
C13 C14 1.416(12) . ?
C14 H14 0.9300 . ?
C14 C15 1.370(13) . ?
C15 C16 1.409(14) . ?
C16 H16 0.9300 . ?
C16 C17 1.385(14) . ?
C17 H17 0.9300 . ?
C18 H18A 0.9600 . ?
C18 H18B 0.9600 . ?
C18 H18C 0.9600 . ?
C19 C20 1.415(14) . ?
C19 C23 1.443(12) . ?
C19 C24 1.508(13) . ?
C20 C21 1.443(12) . ?
C20 C25 1.505(13) . ?
C21 C22 1.436(13) . ?
C21 C26 1.493(13) . ?
C22 C23 1.426(13) . ?
C22 C27 1.493(13) . ?
C23 C28 1.499(13) . ?
C24 H24A 0.9600 . ?
C24 H24B 0.9600 . ?
C24 H24C 0.9600 . ?
C25 H25A 0.9600 . ?
C25 H25B 0.9600 . ?
C25 H25C 0.9600 . ?
C26 H26A 0.9600 . ?
C26 H26B 0.9600 . ?
C26 H26C 0.9600 . ?
C27 H27A 0.9600 . ?
C27 H27B 0.9600 . ?
C27 H27C 0.9600 . ?
C28 H28A 0.9600 . ?
C28 H28B 0.9600 . ?
C28 H28C 0.9600 . ?
Cl4 C29 1.766(13) . ?
C29 D29 0.9800 . ?
C29 D29A 0.9800 . ?
C29 Cl5A 1.771(13) . ?
C29 Cl6A 1.757(12) . ?
C29 Cl5B 1.635(17) . ?
C29 Cl6B 1.830(17) . ?

loop_
_geom_torsion_atom_site_label_1
_geom_torsion_atom_site_label_2
_geom_torsion_atom_site_label_3
_geom_torsion_atom_site_label_4
_geom_torsion
_geom_torsion_site_symmetry_1
_geom_torsion_site_symmetry_2
_geom_torsion_site_symmetry_3
_geom_torsion_site_symmetry_4
_geom_torsion_publ_flag
Au1 P2 C2 N1 150.3(6) . . . . ?
Au1 P2 C11 N2 165.6(6) . . . . ?
Ir1 P1 C1 N1 -0.3(6) . . . . ?
Ir1 P1 C1 C13 -124.2(5) . . . . ?
Ir1 P1 C10 N2 76.9(6) . . . . ?
Ir1 P2 C2 N1 22.1(7) . . . . ?
Ir1 P2 C11 N2 -60.3(7) . . . . ?
Ir1 C19 C20 C21 -64.5(6) . . . . ?
Ir1 C19 C20 C25 124.0(9) . . . . ?
Ir1 C19 C23 C22 63.7(6) . . . . ?
Ir1 C19 C23 C28 -123.2(10) . . . . ?
Ir1 C20 C21 C22 -63.2(6) . . . . ?
Ir1 C20 C21 C26 124.8(10) . . . . ?
Ir1 C21 C22 C23 -59.7(6) . . . . ?
Ir1 C21 C22 C27 120.7(9) . . . . ?
Ir1 C22 C23 C19 -60.9(6) . . . . ?
Ir1 C22 C23 C28 126.0(10) . . . . ?
Cl1 P1 C1 N1 -129.9(5) . . . . ?
Cl1 P1 C1 C13 106.1(6) . . . . ?
Cl1 P1 C10 N2 -151.6(5) . . . . ?
P1 C1 C13 C12 34.9(10) . . . . ?
P1 C1 C13 C14 -159.3(6) . . . . ?
O1 C6 C7 C8 178.3(8) . . . . ?
O2 C15 C16 C17 178.2(9) . . . . ?
N1 C1 C13 C12 -89.0(9) . . . . ?
N1 C1 C13 C14 76.8(9) . . . . ?
N1 C3 C4 C5 177.8(8) . . . . ?
N1 C3 C8 C7 -179.1(8) . . . . ?
N2 C12 C13 C1 -19.6(12) . . . . ?
N2 C12 C13 C14 175.0(8) . . . . ?
N2 C12 C17 C16 -179.5(8) . . . . ?
C1 P1 C10 N2 -47.4(6) . . . . ?
C1 N1 C2 P2 59.4(8) . . . . ?
C1 N1 C3 C4 122.2(9) . . . . ?
C1 N1 C3 C8 -57.8(10) . . . . ?
C1 C13 C14 C15 -162.2(9) . . . . ?
C2 P2 C11 N2 56.4(7) . . . . ?
C2 N1 C1 P1 -71.7(8) . . . . ?
C2 N1 C1 C13 55.0(9) . . . . ?
C2 N1 C3 C4 -11.9(12) . . . . ?
C2 N1 C3 C8 168.1(8) . . . . ?
C3 N1 C1 P1 154.5(6) . . . . ?
C3 N1 C1 C13 -78.8(8) . . . . ?
C3 N1 C2 P2 -166.8(6) . . . . ?
C3 C4 C5 C6 2.4(15) . . . . ?
C4 C3 C8 C7 0.9(13) . . . . ?
C4 C5 C6 O1 -179.5(9) . . . . ?
C4 C5 C6 C7 -1.3(14) . . . . ?
C5 C6 C7 C8 0.0(14) . . . . ?
C6 C7 C8 C3 0.2(13) . . . . ?
C8 C3 C4 C5 -2.1(14) . . . . ?
C9 O1 C6 C5 -4.2(14) . . . . ?
C9 O1 C6 C7 177.5(9) . . . . ?
C10 P1 C1 N1 123.4(6) . . . . ?
C10 P1 C1 C13 -0.6(7) . . . . ?
C10 N2 C11 P2 62.6(8) . . . . ?
C10 N2 C12 C13 -38.5(11) . . . . ?
C10 N2 C12 C17 138.1(8) . . . . ?
C11 P2 C2 N1 -97.4(7) . . . . ?
C11 N2 C10 P1 -66.5(8) . . . . ?
C11 N2 C12 C13 99.8(9) . . . . ?
C11 N2 C12 C17 -83.5(10) . . . . ?
C12 N2 C10 P1 71.9(8) . . . . ?
C12 N2 C11 P2 -74.2(9) . . . . ?
C12 C13 C14 C15 3.8(14) . . . . ?
C13 C12 C17 C16 -2.8(13) . . . . ?
C13 C14 C15 O2 177.3(9) . . . . ?
C13 C14 C15 C16 -1.7(15) . . . . ?
C14 C15 C16 C17 -2.7(15) . . . . ?
C15 C16 C17 C12 4.9(14) . . . . ?
C17 C12 C13 C1 163.8(8) . . . . ?
C17 C12 C13 C14 -1.6(13) . . . . ?
C18 O2 C15 C14 -9.4(14) . . . . ?
C18 O2 C15 C16 169.6(9) . . . . ?
C19 C20 C21 Ir1 63.1(6) . . . . ?
C19 C20 C21 C22 -0.1(10) . . . . ?
C19 C20 C21 C26 -172.1(9) . . . . ?
C20 C19 C23 Ir1 -62.6(6) . . . . ?
C20 C19 C23 C22 1.0(10) . . . . ?
C20 C19 C23 C28 174.1(9) . . . . ?
C20 C21 C22 Ir1 60.5(6) . . . . ?
C20 C21 C22 C23 0.8(10) . . . . ?
C20 C21 C22 C27 -178.8(9) . . . . ?
C21 C22 C23 Ir1 59.8(6) . . . . ?
C21 C22 C23 C19 -1.1(10) . . . . ?
C21 C22 C23 C28 -174.2(9) . . . . ?
C23 C19 C20 Ir1 63.9(6) . . . . ?
C23 C19 C20 C21 -0.6(10) . . . . ?
C23 C19 C20 C25 -172.1(8) . . . . ?
C24 C19 C20 Ir1 -123.4(9) . . . . ?
C24 C19 C20 C21 172.1(8) . . . . ?
C24 C19 C20 C25 0.6(15) . . . . ?
C24 C19 C23 Ir1 124.4(9) . . . . ?
C24 C19 C23 C22 -171.9(8) . . . . ?
C24 C19 C23 C28 1.2(15) . . . . ?
C25 C20 C21 Ir1 -125.4(9) . . . . ?
C25 C20 C21 C22 171.4(8) . . . . ?
C25 C20 C21 C26 -0.5(15) . . . . ?
C26 C21 C22 Ir1 -127.7(10) . . . . ?
C26 C21 C22 C23 172.6(9) . . . . ?
C26 C21 C22 C27 -7.0(15) . . . . ?
C27 C22 C23 Ir1 -120.6(9) . . . . ?
C27 C22 C23 C19 178.5(9) . . . . ?
C27 C22 C23 C28 5.4(16) . . . . ?

loop_
_exptl_oxdiff_crystal_face_indexfrac_h
_exptl_oxdiff_crystal_face_indexfrac_k
_exptl_oxdiff_crystal_face_indexfrac_l
_exptl_oxdiff_crystal_face_x
_exptl_oxdiff_crystal_face_y
_exptl_oxdiff_crystal_face_z
-1.0000 -1.0000 -5.0000 -0.0698 -0.0526 -0.2052
-5.0000 4.0000 1.0001 0.2344 -0.2192 -0.0034
5.0000 -4.0000 -1.0001 -0.2344 0.2192 0.0034
3.0000 3.0000 5.0000 -0.0204 -0.0003 0.2963
-3.0000 -5.0000 1.0000 0.1613 0.1770 -0.1474
3.0000 5.0000 -2.0000 -0.1843 -0.1928 0.1155
1.0000 1.0000 5.0000 0.0698 0.0526 0.2052
